data_7225592
loop_
_publ_author_name
'Cai, Li-Xuan'
'Chen, Cheng'
'Zhang, Ya-Jun'
'Yang, Xiao-Dong'
'Zhang, Jie'

_publ_section_title
;
 Photodimerization of an olefin-containing pyridinium-based metal--organic
 complex and isomerization of its cyclobutane product upon
 recrystallization
;
_journal_issue 38
_journal_name_full CrystEngComm
_journal_page_first 7347
_journal_paper_doi 10.1039/C6CE00724D
_journal_volume 18
_journal_year 2016
_chemical_formula_sum 'C40 H32 Cd Cl2 N4 O4'
_chemical_formula_weight 816.00
_chemical_name_systematic
; 
 ? 
;
_space_group_IT_number 14
_symmetry_cell_setting monoclinic
_symmetry_space_group_name_Hall '-P 2ybc'
_symmetry_space_group_name_H-M 'P 1 21/c 1'
_atom_sites_solution_hydrogens geom
_atom_sites_solution_primary direct
_atom_sites_solution_secondary difmap
_audit_creation_method SHELXL-97
_audit_update_record
;
2016-06-22 deposited with the CCDC.
2016-06-22 downloaded from the CCDC.
;
_cell_angle_alpha 90.00
_cell_angle_beta 104.947(12)
_cell_angle_gamma 90.00
_cell_formula_units_Z 4
_cell_length_a 11.756(3)
_cell_length_b 18.059(5)
_cell_length_c 23.342(6)
_cell_measurement_reflns_used 10968
_cell_measurement_temperature 293
_cell_measurement_theta_max 27.5398
_cell_measurement_theta_min 2.1134
_cell_volume 4788(2)
_computing_cell_refinement 'CrystalClear (Rigaku Inc., 2008)'
_computing_data_collection 'CrystalClear (Rigaku Inc., 2008)'
_computing_data_reduction 'CrystalClear (Rigaku Inc., 2008)'
_computing_structure_refinement 'SHELXL-97 (Sheldrick, 1997)'
_computing_structure_solution 'SHELXS-97 (Sheldrick, 1990)'
_diffrn_ambient_temperature 293
_diffrn_detector_area_resol_mean 28.5714
_diffrn_measured_fraction_theta_full 0.995
_diffrn_measured_fraction_theta_max 0.995
_diffrn_measurement_device_type 'Saturn724+ (2x2 bin mode)'
_diffrn_measurement_method CCD_Profile_fitting
_diffrn_radiation_monochromator Confocal
_diffrn_radiation_source 'sealed tube'
_diffrn_radiation_type MoK\a
_diffrn_radiation_wavelength 0.71073
_diffrn_reflns_av_R_equivalents 0.0470
_diffrn_reflns_av_sigmaI/netI 0.0438
_diffrn_reflns_limit_h_max 13
_diffrn_reflns_limit_h_min -13
_diffrn_reflns_limit_k_max 21
_diffrn_reflns_limit_k_min -21
_diffrn_reflns_limit_l_max 27
_diffrn_reflns_limit_l_min -27
_diffrn_reflns_number 30400
_diffrn_reflns_theta_full 25.00
_diffrn_reflns_theta_max 25.00
_diffrn_reflns_theta_min 2.11
_exptl_absorpt_coefficient_mu 0.604
_exptl_absorpt_correction_T_max 1.0000
_exptl_absorpt_correction_T_min 0.7883
_exptl_absorpt_correction_type multi-scan
_exptl_crystal_colour Colorless
_exptl_crystal_density_diffrn 1.132
_exptl_crystal_density_method 'not measured'
_exptl_crystal_description Block
_exptl_crystal_F_000 1656
_exptl_crystal_size_max 0.2
_exptl_crystal_size_mid 0.2
_exptl_crystal_size_min 0.15
_refine_diff_density_max 0.773
_refine_diff_density_min -0.791
_refine_diff_density_rms 0.072
_refine_ls_extinction_method none
_refine_ls_goodness_of_fit_ref 0.970
_refine_ls_hydrogen_treatment constr
_refine_ls_matrix_type full
_refine_ls_number_parameters 469
_refine_ls_number_reflns 8371
_refine_ls_number_restraints 0
_refine_ls_restrained_S_all 0.970
_refine_ls_R_factor_all 0.0663
_refine_ls_R_factor_gt 0.0531
_refine_ls_shift/su_max 0.000
_refine_ls_shift/su_mean 0.000
_refine_ls_structure_factor_coef Fsqd
_refine_ls_weighting_details 'calc w=1/[\s^2^(Fo^2^)+(0.1108P)^2^+0.0000P] where P=(Fo^2^+2Fc^2^)/3'
_refine_ls_weighting_scheme calc
_refine_ls_wR_factor_gt 0.1588
_refine_ls_wR_factor_ref 0.1692
_reflns_number_gt 6206
_reflns_number_total 8371
_reflns_threshold_expression >2sigma(I)
_cod_data_source_file c6ce00724d2.cif
_cod_data_source_block 2
_cod_depositor_comments
;
The following automatic conversions were performed:

'_symmetry_cell_setting' value 'Monoclinic' changed to 'monoclinic'
according to
/usr/data/users/saulius/crontab/automatic-downloads/rss-feeds/RSC/lib/dictionaries/cif_core.dic
dictionary named 'cif_core.dic' version 2.4.2 from 2011-04-26.

'_exptl_absorpt_correction_type' value 'Multi-scan' changed to
'multi-scan' according to
/usr/data/users/saulius/crontab/automatic-downloads/rss-feeds/RSC/lib/dictionaries/cif_core.dic
dictionary named 'cif_core.dic' version 2.4.2 from 2011-04-26.

Automatic conversion script
Id: cif_fix_values 4268 2015-11-12 08:31:59Z antanas 

 Adding full bibliography for 7225592--7225593.cif.
;
_cod_original_sg_symbol_H-M P21/c
_cod_database_code 7225592

loop_
_symmetry_equiv_pos_as_xyz
'x, y, z'
'-x, y+1/2, -z+1/2'
'-x, -y, -z'
'x, -y-1/2, z-1/2'

loop_
_atom_site_label
_atom_site_type_symbol
_atom_site_fract_x
_atom_site_fract_y
_atom_site_fract_z
_atom_site_U_iso_or_equiv
_atom_site_adp_type
_atom_site_occupancy
_atom_site_symmetry_multiplicity
_atom_site_calc_flag
_atom_site_refinement_flags
Cd1 Cd 0.68455(2) 0.188330(17) 0.424530(12) 0.05923(15) Uani 1 1 d .
Cl1 Cl 0.6485(18) 0.0518(10) 0.3989(9) 0.104(4) Uani 0.50 1 d P
Cl1A Cl 0.6680(18) 0.0581(9) 0.3855(9) 0.117(5) Uani 0.50 1 d P
Cl2 Cl 1.1200(5) 0.3972(3) 0.6720(4) 0.417(4) Uani 1 1 d .
O1 O 0.8357(3) 0.2131(3) 0.37738(18) 0.0992(12) Uani 1 1 d .
O2 O 0.7804(4) 0.3091(3) 0.4112(2) 0.1269(15) Uani 1 1 d .
O3 O 0.5954(4) 0.1807(4) 0.5046(2) 0.1217(18) Uani 1 1 d .
O4 O 0.6436(10) 0.2868(7) 0.4831(5) 0.100(3) Uani 0.50 1 d P
O4A O 0.5676(14) 0.3062(8) 0.4817(5) 0.134(5) Uani 0.50 1 d P
C1 C 0.9114(4) 0.2115(3) 0.54053(18) 0.0635(11) Uani 1 1 d .
H1 H 0.8849 0.2613 0.5340 0.076 Uiso 1 1 calc R
C2 C 1.0072(4) 0.1972(2) 0.58620(19) 0.0608(11) Uani 1 1 d .
H2 H 1.0451 0.2371 0.6102 0.073 Uiso 1 1 calc R
C3 C 1.0502(3) 0.1274(2) 0.59851(15) 0.0530(9) Uani 1 1 d .
C4 C 0.9902(4) 0.0726(3) 0.5620(2) 0.0779(13) Uani 1 1 d .
H3 H 1.0158 0.0226 0.5680 0.093 Uiso 1 1 calc R
C5 C 0.8918(3) 0.09026(18) 0.51616(12) 0.0894(16) Uani 1 1 d .
H4 H 0.8508 0.0513 0.4922 0.107 Uiso 1 1 calc R
C6 C 1.1556(3) 0.10558(18) 0.64859(12) 0.0525(9) Uani 1 1 d R
H5 H 1.1705 0.0510 0.6498 0.063 Uiso 1 1 calc R
C7 C 1.1566(3) 0.1377(2) 0.71125(15) 0.0521(9) Uani 1 1 d .
H6 H 1.2007 0.1028 0.7424 0.063 Uiso 1 1 calc R
C8 C 0.8462(4) 0.1144(4) 0.7213(2) 0.0849(15) Uani 1 1 d .
H7 H 0.7890 0.0761 0.7152 0.102 Uiso 1 1 calc R
C9 C 0.9550(4) 0.0984(3) 0.7154(2) 0.0815(14) Uani 1 1 d .
H8 H 0.9737 0.0493 0.7063 0.098 Uiso 1 1 calc R
C10 C 1.0395(3) 0.1540(3) 0.72265(15) 0.0565(10) Uani 1 1 d .
C11 C 1.0085(4) 0.2235(3) 0.73893(18) 0.0649(11) Uani 1 1 d .
H9 H 1.0648 0.2624 0.7469 0.078 Uiso 1 1 calc R
C12 C 0.8953(4) 0.2357(3) 0.7434(2) 0.0815(14) Uani 1 1 d .
H10 H 0.8731 0.2840 0.7527 0.098 Uiso 1 1 calc R
C13 C 0.6922(5) 0.1990(4) 0.7355(2) 0.103(2) Uani 1 1 d .
H11A H 0.6464 0.1527 0.7339 0.124 Uiso 1 1 calc R
H11B H 0.6917 0.2252 0.7727 0.124 Uiso 1 1 calc R
C14 C 0.5916(4) 0.2709(4) 0.5789(2) 0.0884(16) Uani 1 1 d .
C15 C 0.6313(4) 0.2240(4) 0.6254(2) 0.0847(15) Uani 1 1 d .
H12 H 0.6557 0.1754 0.6184 0.102 Uiso 1 1 calc R
C16 C 0.6368(4) 0.2465(4) 0.6838(2) 0.0931(19) Uani 1 1 d .
C17 C 0.5915(6) 0.3121(4) 0.6924(3) 0.110(2) Uani 1 1 d .
H13 H 0.5910 0.3271 0.7313 0.132 Uiso 1 1 calc R
C18 C 0.5460(6) 0.3574(5) 0.6455(4) 0.131(3) Uani 1 1 d .
H14 H 0.5129 0.4037 0.6518 0.157 Uiso 1 1 calc R
C19 C 0.5477(6) 0.3361(5) 0.5883(3) 0.118(2) Uani 1 1 d .
H15 H 0.5172 0.3684 0.5558 0.141 Uiso 1 1 calc R
C20 C 0.6005(5) 0.2442(5) 0.5174(3) 0.099(2) Uani 1 1 d .
C21 C 1.5065(4) 0.2007(3) 0.83581(19) 0.0614(11) Uani 1 1 d .
H16 H 1.5588 0.1656 0.8591 0.074 Uiso 1 1 calc R
C22 C 1.4155(4) 0.1754(2) 0.78990(18) 0.0618(10) Uani 1 1 d .
H17 H 1.4059 0.1238 0.7825 0.074 Uiso 1 1 calc R
C23 C 1.3390(3) 0.2242(2) 0.75499(15) 0.0498(8) Uani 1 1 d .
C24 C 1.3563(4) 0.2967(2) 0.7699(2) 0.0671(12) Uani 1 1 d .
H18 H 1.3035 0.3326 0.7481 0.080 Uiso 1 1 calc R
C25 C 1.4484(4) 0.3193(3) 0.8159(2) 0.0685(12) Uani 1 1 d .
H19 H 1.4582 0.3707 0.8244 0.082 Uiso 1 1 calc R
C26 C 1.2408(3) 0.2002(2) 0.70298(16) 0.0535(9) Uani 1 1 d .
H20 H 1.1941 0.2444 0.6846 0.064 Uiso 1 1 calc R
C27 C 1.2709(3) 0.1516(2) 0.65402(15) 0.0529(9) Uani 1 1 d .
H21 H 1.3405 0.1199 0.6724 0.063 Uiso 1 1 calc R
C28 C 1.2804(4) 0.2823(3) 0.5291(2) 0.0770(13) Uani 1 1 d .
H22 H 1.2705 0.3336 0.5200 0.092 Uiso 1 1 calc R
C29 C 1.2782(4) 0.2585(3) 0.58450(18) 0.0698(12) Uani 1 1 d .
H23 H 1.2701 0.2933 0.6137 0.084 Uiso 1 1 calc R
C30 C 1.2878(3) 0.1850(2) 0.59758(18) 0.0581(10) Uani 1 1 d .
C31 C 1.3089(4) 0.1378(3) 0.5539(2) 0.0758(13) Uani 1 1 d .
H24 H 1.3206 0.0864 0.5618 0.091 Uiso 1 1 calc R
C32 C 1.3126(4) 0.1652(3) 0.5004(2) 0.0774(13) Uani 1 1 d .
H25 H 1.3277 0.1325 0.4714 0.093 Uiso 1 1 calc R
C33 C 1.2877(4) 0.2625(4) 0.4260(2) 0.0928(18) Uani 1 1 d .
H26A H 1.2877 0.2198 0.3994 0.111 Uiso 1 1 calc R
H26B H 1.3567 0.2939 0.4259 0.111 Uiso 1 1 calc R
C34 C 0.9665(5) 0.3155(3) 0.38722(19) 0.0766(14) Uani 1 1 d .
C35 C 0.9723(6) 0.3893(4) 0.3725(2) 0.1016(18) Uani 1 1 d .
H30 H 0.9021 0.4179 0.3630 0.122 Uiso 1 1 calc R
C36 C 1.0727(8) 0.4211(4) 0.3712(3) 0.115(2) Uani 1 1 d .
H29 H 1.0736 0.4715 0.3596 0.138 Uiso 1 1 calc R
C37 C 1.1790(6) 0.3803(4) 0.3871(2) 0.105(2) Uani 1 1 d .
H28 H 1.2514 0.4031 0.3863 0.126 Uiso 1 1 calc R
C38 C 1.1765(4) 0.3065(3) 0.4040(2) 0.0797(15) Uani 1 1 d .
C39 C 1.0690(4) 0.2744(3) 0.40234(18) 0.0712(12) Uani 1 1 d .
H27 H 1.0656 0.2233 0.4117 0.085 Uiso 1 1 calc R
C40 C 0.8523(6) 0.2769(6) 0.3907(4) 0.1269(15) Uani 1 1 d .
N1 N 0.8164(4) 0.1810(3) 0.73497(17) 0.0782(12) Uani 1 1 d .
N2 N 0.8529(3) 0.1591(2) 0.50449(14) 0.0635(9) Uani 1 1 d .
N3 N 1.2961(3) 0.2356(3) 0.48763(16) 0.0734(11) Uani 1 1 d .
N4 N 1.5236(3) 0.2722(2) 0.84854(13) 0.0549(8) Uani 1 1 d .

loop_
_atom_site_aniso_label
_atom_site_aniso_U_11
_atom_site_aniso_U_22
_atom_site_aniso_U_33
_atom_site_aniso_U_23
_atom_site_aniso_U_13
_atom_site_aniso_U_12
Cd1 0.0447(2) 0.0792(3) 0.0429(2) -0.00155(13) -0.00844(14) 0.00697(13)
Cl1 0.100(5) 0.079(3) 0.099(6) -0.008(4) -0.036(4) 0.000(3)
Cl1A 0.114(7) 0.087(7) 0.114(9) -0.035(6) -0.038(5) 0.034(6)
Cl2 0.253(5) 0.278(5) 0.638(11) 0.161(7) -0.033(6) 0.083(4)
O1 0.073(2) 0.144(3) 0.080(2) 0.027(2) 0.0182(19) 0.002(2)
O2 0.061(2) 0.183(4) 0.128(3) -0.048(3) 0.010(2) 0.010(2)
O3 0.081(3) 0.202(6) 0.080(3) -0.046(3) 0.017(2) 0.009(3)
O4 0.103(7) 0.111(7) 0.082(6) -0.014(5) 0.016(6) 0.014(6)
O4A 0.173(13) 0.151(12) 0.078(7) -0.022(7) 0.033(9) -0.057(9)
C1 0.055(2) 0.072(3) 0.052(2) -0.004(2) -0.0065(19) 0.007(2)
C2 0.055(3) 0.062(2) 0.052(2) -0.0041(18) -0.0100(19) -0.0044(19)
C3 0.0420(19) 0.070(3) 0.0417(19) 0.0009(17) 0.0009(15) 0.0053(18)
C4 0.072(3) 0.072(3) 0.069(3) -0.015(2) -0.020(2) 0.006(2)
C5 0.074(3) 0.095(4) 0.076(3) -0.019(3) -0.024(3) 0.004(3)
C6 0.044(2) 0.062(2) 0.0412(19) 0.0001(16) -0.0077(15) 0.0033(17)
C7 0.045(2) 0.065(2) 0.0383(18) 0.0000(16) -0.0053(15) -0.0005(17)
C8 0.058(3) 0.120(5) 0.074(3) -0.009(3) 0.013(2) -0.032(3)
C9 0.066(3) 0.098(4) 0.077(3) -0.004(3) 0.012(2) -0.020(3)
C10 0.049(2) 0.079(3) 0.0347(18) 0.0048(18) -0.0017(15) -0.010(2)
C11 0.050(2) 0.086(3) 0.056(2) -0.012(2) 0.0083(18) -0.007(2)
C12 0.067(3) 0.114(4) 0.068(3) -0.016(3) 0.026(2) -0.005(3)
C13 0.053(3) 0.200(7) 0.060(3) -0.017(3) 0.021(2) -0.016(3)
C14 0.047(3) 0.145(5) 0.064(3) -0.013(3) -0.004(2) 0.001(3)
C15 0.052(3) 0.134(5) 0.066(3) -0.021(3) 0.013(2) 0.008(3)
C16 0.040(2) 0.178(6) 0.065(3) -0.038(3) 0.020(2) -0.008(3)
C17 0.072(4) 0.173(7) 0.083(4) -0.042(4) 0.017(3) 0.013(4)
C18 0.095(5) 0.132(6) 0.150(7) -0.053(6) 0.006(5) 0.025(4)
C19 0.084(4) 0.149(6) 0.100(5) -0.005(5) -0.014(3) 0.002(4)
C20 0.063(3) 0.167(7) 0.055(3) 0.004(4) -0.007(3) -0.032(4)
C21 0.041(2) 0.079(3) 0.053(2) 0.002(2) -0.0088(17) 0.0012(19)
C22 0.051(2) 0.071(3) 0.051(2) -0.0020(19) -0.0083(18) 0.0033(19)
C23 0.0365(18) 0.069(2) 0.0383(18) -0.0039(17) -0.0003(14) 0.0008(17)
C24 0.050(2) 0.073(3) 0.062(3) 0.001(2) -0.014(2) 0.009(2)
C25 0.053(3) 0.074(3) 0.064(3) -0.006(2) -0.013(2) -0.002(2)
C26 0.040(2) 0.071(2) 0.041(2) 0.0012(17) -0.0063(16) 0.0046(17)
C27 0.0403(19) 0.071(2) 0.0406(19) 0.0040(17) -0.0010(15) 0.0058(18)
C28 0.069(3) 0.091(3) 0.070(3) 0.006(3) 0.016(2) -0.006(3)
C29 0.074(3) 0.084(3) 0.047(2) -0.001(2) 0.007(2) -0.006(2)
C30 0.0330(19) 0.084(3) 0.050(2) 0.0003(19) -0.0023(17) 0.0081(18)
C31 0.069(3) 0.098(4) 0.059(3) -0.006(3) 0.014(2) 0.010(3)
C32 0.062(3) 0.116(4) 0.056(3) -0.013(3) 0.019(2) 0.006(3)
C33 0.061(3) 0.167(6) 0.050(3) 0.017(3) 0.014(2) 0.003(3)
C34 0.068(3) 0.112(4) 0.042(2) 0.006(2) 0.001(2) 0.015(3)
C35 0.106(5) 0.119(5) 0.066(3) 0.004(3) -0.003(3) 0.022(4)
C36 0.145(6) 0.089(4) 0.096(4) 0.030(3) 0.002(4) 0.000(4)
C37 0.113(5) 0.124(5) 0.075(3) 0.015(3) 0.015(3) -0.041(4)
C38 0.065(3) 0.124(5) 0.052(3) 0.013(3) 0.018(2) -0.005(3)
C39 0.060(3) 0.100(3) 0.052(2) 0.003(2) 0.011(2) 0.000(3)
C40 0.061(2) 0.183(4) 0.128(3) -0.048(3) 0.010(2) 0.010(2)
N1 0.053(2) 0.134(4) 0.050(2) 0.002(2) 0.0157(18) -0.005(2)
N2 0.0480(19) 0.082(2) 0.0485(19) -0.0092(17) -0.0099(15) 0.0086(18)
N3 0.048(2) 0.117(3) 0.055(2) 0.005(2) 0.0117(16) 0.000(2)
N4 0.0392(17) 0.079(2) 0.0402(16) -0.0003(16) -0.0018(13) -0.0049(16)

loop_
_atom_type_symbol
_atom_type_description
_atom_type_scat_dispersion_real
_atom_type_scat_dispersion_imag
_atom_type_scat_source
C C 0.0033 0.0016 'International Tables Vol C Tables 4.2.6.8 and 6.1.1.4'
Cd Cd -0.8075 1.2024 'International Tables Vol C Tables 4.2.6.8 and 6.1.1.4'
Cl Cl 0.1484 0.1585 'International Tables Vol C Tables 4.2.6.8 and 6.1.1.4'
N N 0.0061 0.0033 'International Tables Vol C Tables 4.2.6.8 and 6.1.1.4'
O O 0.0106 0.0060 'International Tables Vol C Tables 4.2.6.8 and 6.1.1.4'
H H 0.0000 0.0000 'International Tables Vol C Tables 4.2.6.8 and 6.1.1.4'

loop_
_geom_angle_atom_site_label_1
_geom_angle_atom_site_label_2
_geom_angle_atom_site_label_3
_geom_angle
_geom_angle_site_symmetry_1
_geom_angle_site_symmetry_3
N4 Cd1 O1 98.46(12) 4_465 .
N4 Cd1 O4 87.9(3) 4_465 .
O1 Cd1 O4 114.6(3) . .
N4 Cd1 O3 100.35(14) 4_465 .
O1 Cd1 O3 156.50(18) . .
O4 Cd1 O3 52.5(3) . .
N4 Cd1 N2 174.99(12) 4_465 .
O1 Cd1 N2 80.53(13) . .
O4 Cd1 N2 88.1(3) . .
O3 Cd1 N2 79.50(15) . .
N4 Cd1 O2 86.68(14) 4_465 .
O1 Cd1 O2 50.35(16) . .
O4 Cd1 O2 65.4(3) . .
O3 Cd1 O2 116.89(19) . .
N2 Cd1 O2 88.93(15) . .
N4 Cd1 Cl1A 92.2(5) 4_465 .
O1 Cd1 Cl1A 90.3(5) . .
O4 Cd1 Cl1A 154.8(6) . .
O3 Cd1 Cl1A 102.9(5) . .
N2 Cd1 Cl1A 92.7(5) . .
O2 Cd1 Cl1A 139.8(5) . .
N4 Cd1 Cl1 93.6(4) 4_465 .
O1 Cd1 Cl1 100.0(5) . .
O4 Cd1 Cl1 144.8(6) . .
O3 Cd1 Cl1 92.8(5) . .
N2 Cd1 Cl1 91.4(4) . .
O2 Cd1 Cl1 149.8(5) . .
Cl1A Cd1 Cl1 10.1(9) . .
C40 O1 Cd1 98.8(5) . .
C40 O2 Cd1 90.8(6) . .
C20 O3 Cd1 98.0(5) . .
O4A O4 C20 74.1(13) . .
O4A O4 Cd1 125.9(14) . .
C20 O4 Cd1 94.6(7) . .
O4 O4A C20 64.6(14) . .
N2 C1 C2 123.1(4) . .
N2 C1 H1 118.4 . .
C2 C1 H1 118.4 . .
C3 C2 C1 121.9(4) . .
C3 C2 H2 119.0 . .
C1 C2 H2 119.0 . .
C2 C3 C4 115.6(4) . .
C2 C3 C6 126.0(3) . .
C4 C3 C6 118.4(4) . .
C3 C4 C5 120.1(4) . .
C3 C4 H3 120.0 . .
C5 C4 H3 120.0 . .
N2 C5 C4 123.0(3) . .
N2 C5 H4 118.5 . .
C4 C5 H4 118.5 . .
C3 C6 C27 116.2(3) . .
C3 C6 C7 115.4(3) . .
C27 C6 C7 86.0(2) . .
C3 C6 H5 112.3 . .
C27 C6 H5 112.3 . .
C7 C6 H5 112.3 . .
C10 C7 C26 121.7(3) . .
C10 C7 C6 116.8(3) . .
C26 C7 C6 90.3(3) . .
C10 C7 H6 108.8 . .
C26 C7 H6 108.8 . .
C6 C7 H6 108.8 . .
N1 C8 C9 122.6(5) . .
N1 C8 H7 118.7 . .
C9 C8 H7 118.7 . .
C8 C9 C10 119.8(5) . .
C8 C9 H8 120.1 . .
C10 C9 H8 120.1 . .
C11 C10 C9 117.1(4) . .
C11 C10 C7 123.0(4) . .
C9 C10 C7 119.8(4) . .
C12 C11 C10 119.5(4) . .
C12 C11 H9 120.2 . .
C10 C11 H9 120.2 . .
N1 C12 C11 121.1(5) . .
N1 C12 H10 119.4 . .
C11 C12 H10 119.4 . .
C16 C13 N1 110.0(4) . .
C16 C13 H11A 109.7 . .
N1 C13 H11A 109.7 . .
C16 C13 H11B 109.7 . .
N1 C13 H11B 109.7 . .
H11A C13 H11B 108.2 . .
C19 C14 C15 119.2(6) . .
C19 C14 C20 123.6(7) . .
C15 C14 C20 117.2(6) . .
C14 C15 C16 120.9(6) . .
C14 C15 H12 119.5 . .
C16 C15 H12 119.5 . .
C17 C16 C15 118.7(6) . .
C17 C16 C13 119.9(5) . .
C15 C16 C13 121.4(6) . .
C16 C17 C18 120.2(6) . .
C16 C17 H13 119.9 . .
C18 C17 H13 119.9 . .
C17 C18 C19 120.3(7) . .
C17 C18 H14 119.9 . .
C19 C18 H14 119.9 . .
C14 C19 C18 120.4(7) . .
C14 C19 H15 119.8 . .
C18 C19 H15 119.8 . .
O3 C20 O4 114.8(8) . .
O3 C20 O4A 130.0(7) . .
O4 C20 O4A 41.3(6) . .
O3 C20 C14 121.8(7) . .
O4 C20 C14 121.1(8) . .
O4A C20 C14 103.3(9) . .
N4 C21 C22 122.4(4) . .
N4 C21 H16 118.8 . .
C22 C21 H16 118.8 . .
C23 C22 C21 120.6(4) . .
C23 C22 H17 119.7 . .
C21 C22 H17 119.7 . .
C24 C23 C22 115.9(4) . .
C24 C23 C26 121.1(4) . .
C22 C23 C26 123.0(4) . .
C23 C24 C25 121.5(4) . .
C23 C24 H18 119.2 . .
C25 C24 H18 119.2 . .
N4 C25 C24 122.3(4) . .
N4 C25 H19 118.8 . .
C24 C25 H19 118.8 . .
C23 C26 C7 119.4(3) . .
C23 C26 C27 118.8(3) . .
C7 C26 C27 87.3(3) . .
C23 C26 H20 109.8 . .
C7 C26 H20 109.8 . .
C27 C26 H20 109.8 . .
C30 C27 C26 121.6(4) . .
C30 C27 C6 116.6(3) . .
C26 C27 C6 90.2(3) . .
C30 C27 H21 109.0 . .
C26 C27 H21 109.0 . .
C6 C27 H21 109.0 . .
N3 C28 C29 121.8(5) . .
N3 C28 H22 119.1 . .
C29 C28 H22 119.1 . .
C30 C29 C28 119.9(5) . .
C30 C29 H23 120.1 . .
C28 C29 H23 120.1 . .
C29 C30 C31 116.8(4) . .
C29 C30 C27 124.4(4) . .
C31 C30 C27 118.7(4) . .
C32 C31 C30 120.2(5) . .
C32 C31 H24 119.9 . .
C30 C31 H24 119.9 . .
N3 C32 C31 121.8(5) . .
N3 C32 H25 119.1 . .
C31 C32 H25 119.1 . .
N3 C33 C38 109.7(4) . .
N3 C33 H26A 109.7 . .
C38 C33 H26A 109.7 . .
N3 C33 H26B 109.7 . .
C38 C33 H26B 109.7 . .
H26A C33 H26B 108.2 . .
C35 C34 C39 119.1(6) . .
C35 C34 C40 123.5(6) . .
C39 C34 C40 117.4(6) . .
C36 C35 C34 121.8(6) . .
C36 C35 H30 119.1 . .
C34 C35 H30 119.1 . .
C35 C36 C37 120.1(6) . .
C35 C36 H29 120.0 . .
C37 C36 H29 120.0 . .
C38 C37 C36 119.4(6) . .
C38 C37 H28 120.3 . .
C36 C37 H28 120.3 . .
C39 C38 C37 118.7(5) . .
C39 C38 C33 119.7(5) . .
C37 C38 C33 121.6(5) . .
C34 C39 C38 120.8(5) . .
C34 C39 H27 119.6 . .
C38 C39 H27 119.6 . .
O1 C40 O2 118.5(8) . .
O1 C40 C34 120.7(6) . .
O2 C40 C34 120.6(8) . .
C8 N1 C12 119.7(4) . .
C8 N1 C13 121.5(5) . .
C12 N1 C13 118.6(5) . .
C5 N2 C1 116.2(3) . .
C5 N2 Cd1 122.4(2) . .
C1 N2 Cd1 121.4(3) . .
C32 N3 C28 119.3(4) . .
C32 N3 C33 120.2(5) . .
C28 N3 C33 120.3(5) . .
C25 N4 C21 117.2(3) . .
C25 N4 Cd1 122.0(3) . 4_666
C21 N4 Cd1 120.7(3) . 4_666

loop_
_geom_bond_atom_site_label_1
_geom_bond_atom_site_label_2
_geom_bond_distance
_geom_bond_site_symmetry_2
Cd1 N4 2.346(3) 4_465
Cd1 O1 2.362(4) .
Cd1 O4 2.366(10) .
Cd1 O3 2.371(5) .
Cd1 N2 2.403(3) .
Cd1 O2 2.511(5) .
Cd1 Cl1A 2.512(18) .
Cd1 Cl1 2.547(19) .
O1 C40 1.197(9) .
O2 C40 1.220(8) .
O3 C20 1.182(8) .
O4 O4A 0.953(15) .
O4 C20 1.304(14) .
O4A C20 1.389(15) .
C1 N2 1.334(6) .
C1 C2 1.361(6) .
C1 H1 0.9500 .
C2 C3 1.361(5) .
C2 H2 0.9500 .
C3 C4 1.377(6) .
C3 C6 1.520(4) .
C4 C5 1.394(5) .
C4 H3 0.9500 .
C5 N2 1.328(5) .
C5 H4 0.9500 .
C6 C27 1.567(5) .
C6 C7 1.571(5) .
C6 H5 1.0000 .
C7 C10 1.498(5) .
C7 C26 1.546(6) .
C7 H6 1.0000 .
C8 N1 1.314(7) .
C8 C9 1.352(7) .
C8 H7 0.9500 .
C9 C10 1.392(6) .
C9 H8 0.9500 .
C10 C11 1.387(7) .
C11 C12 1.379(6) .
C11 H9 0.9500 .
C12 N1 1.335(7) .
C12 H10 0.9500 .
C13 C16 1.486(9) .
C13 N1 1.500(7) .
C13 H11A 0.9900 .
C13 H11B 0.9900 .
C14 C19 1.326(10) .
C14 C15 1.362(8) .
C14 C20 1.543(8) .
C15 C16 1.408(6) .
C15 H12 0.9500 .
C16 C17 1.334(9) .
C17 C18 1.360(10) .
C17 H13 0.9500 .
C18 C19 1.396(10) .
C18 H14 0.9500 .
C19 H15 0.9500 .
C21 N4 1.329(5) .
C21 C22 1.382(6) .
C21 H16 0.9500 .
C22 C23 1.367(5) .
C22 H17 0.9500 .
C23 C24 1.356(6) .
C23 C26 1.507(5) .
C24 C25 1.375(6) .
C24 H18 0.9500 .
C25 N4 1.319(5) .
C25 H19 0.9500 .
C26 C27 1.553(5) .
C26 H20 1.0000 .
C27 C30 1.508(6) .
C27 H21 1.0000 .
C28 N3 1.333(6) .
C28 C29 1.368(6) .
C28 H22 0.9500 .
C29 C30 1.360(6) .
C29 H23 0.9500 .
C30 C31 1.399(6) .
C31 C32 1.355(7) .
C31 H24 0.9500 .
C32 N3 1.308(7) .
C32 H25 0.9500 .
C33 N3 1.497(6) .
C33 C38 1.503(7) .
C33 H26A 0.9900 .
C33 H26B 0.9900 .
C34 C35 1.381(8) .
C34 C39 1.382(7) .
C34 C40 1.533(10) .
C35 C36 1.320(9) .
C35 H30 0.9500 .
C36 C37 1.415(9) .
C36 H29 0.9500 .
C37 C38 1.392(8) .
C37 H28 0.9500 .
C38 C39 1.383(7) .
C39 H27 0.9500 .
N4 Cd1 2.346(3) 4_666

loop_
_geom_torsion_atom_site_label_1
_geom_torsion_atom_site_label_2
_geom_torsion_atom_site_label_3
_geom_torsion_atom_site_label_4
_geom_torsion
_geom_torsion_site_symmetry_1
_geom_torsion_site_symmetry_4
N4 Cd1 O1 C40 85.7(5) 4_465 .
O4 Cd1 O1 C40 -5.9(6) . .
O3 Cd1 O1 C40 -57.2(7) . .
N2 Cd1 O1 C40 -89.4(5) . .
O2 Cd1 O1 C40 7.2(5) . .
Cl1A Cd1 O1 C40 178.0(6) . .
Cl1 Cd1 O1 C40 -179.1(6) . .
N4 Cd1 O2 C40 -110.8(5) 4_465 .
O1 Cd1 O2 C40 -6.9(4) . .
O4 Cd1 O2 C40 160.0(5) . .
O3 Cd1 O2 C40 149.3(4) . .
N2 Cd1 O2 C40 71.6(5) . .
Cl1A Cd1 O2 C40 -21.3(9) . .
Cl1 Cd1 O2 C40 -19.2(10) . .
N4 Cd1 O3 C20 -81.1(4) 4_465 .
O1 Cd1 O3 C20 61.6(7) . .
O4 Cd1 O3 C20 -1.8(5) . .
N2 Cd1 O3 C20 93.8(4) . .
O2 Cd1 O3 C20 10.5(5) . .
Cl1A Cd1 O3 C20 -175.8(6) . .
Cl1 Cd1 O3 C20 -175.3(6) . .
N4 Cd1 O4 O4A 32.6(18) 4_465 .
O1 Cd1 O4 O4A 131.0(17) . .
O3 Cd1 O4 O4A -72.1(18) . .
N2 Cd1 O4 O4A -150.3(18) . .
O2 Cd1 O4 O4A 119.9(19) . .
Cl1A Cd1 O4 O4A -58(2) . .
Cl1 Cd1 O4 O4A -61(2) . .
N4 Cd1 O4 C20 106.4(6) 4_465 .
O1 Cd1 O4 C20 -155.3(5) . .
O3 Cd1 O4 C20 1.6(4) . .
N2 Cd1 O4 C20 -76.6(6) . .
O2 Cd1 O4 C20 -166.3(7) . .
Cl1A Cd1 O4 C20 15.6(15) . .
Cl1 Cd1 O4 C20 13.0(12) . .
Cd1 O4 O4A C20 84.2(14) . .
N2 C1 C2 C3 -0.2(7) . .
C1 C2 C3 C4 -0.3(7) . .
C1 C2 C3 C6 -179.5(4) . .
C2 C3 C4 C5 -0.4(7) . .
C6 C3 C4 C5 178.9(4) . .
C3 C4 C5 N2 1.6(7) . .
C2 C3 C6 C27 -50.0(5) . .
C4 C3 C6 C27 130.8(4) . .
C2 C3 C6 C7 48.5(5) . .
C4 C3 C6 C7 -130.7(4) . .
C3 C6 C7 C10 27.8(5) . .
C27 C6 C7 C10 145.0(4) . .
C3 C6 C7 C26 -98.5(3) . .
C27 C6 C7 C26 18.7(3) . .
N1 C8 C9 C10 -1.5(8) . .
C8 C9 C10 C11 3.4(6) . .
C8 C9 C10 C7 -175.0(4) . .
C26 C7 C10 C11 -14.0(5) . .
C6 C7 C10 C11 -122.7(4) . .
C26 C7 C10 C9 164.2(4) . .
C6 C7 C10 C9 55.6(5) . .
C9 C10 C11 C12 -4.1(6) . .
C7 C10 C11 C12 174.2(4) . .
C10 C11 C12 N1 3.0(7) . .
C19 C14 C15 C16 -6.2(8) . .
C20 C14 C15 C16 174.0(4) . .
C14 C15 C16 C17 6.6(8) . .
C14 C15 C16 C13 -173.1(5) . .
N1 C13 C16 C17 -123.6(5) . .
N1 C13 C16 C15 56.1(7) . .
C15 C16 C17 C18 -3.0(9) . .
C13 C16 C17 C18 176.7(6) . .
C16 C17 C18 C19 -0.8(11) . .
C15 C14 C19 C18 2.2(10) . .
C20 C14 C19 C18 -178.0(6) . .
C17 C18 C19 C14 1.3(12) . .
Cd1 O3 C20 O4 2.9(8) . .
Cd1 O3 C20 O4A 49.1(12) . .
Cd1 O3 C20 C14 -160.1(5) . .
O4A O4 C20 O3 123.1(12) . .
Cd1 O4 C20 O3 -2.9(8) . .
Cd1 O4 C20 O4A -126.0(14) . .
O4A O4 C20 C14 -73.7(14) . .
Cd1 O4 C20 C14 160.3(5) . .
O4 O4A C20 O3 -82.8(15) . .
O4 O4A C20 C14 122.4(12) . .
C19 C14 C20 O3 -150.2(7) . .
C15 C14 C20 O3 29.6(8) . .
C19 C14 C20 O4 47.8(10) . .
C15 C14 C20 O4 -132.4(9) . .
C19 C14 C20 O4A 7.2(10) . .
C15 C14 C20 O4A -173.0(8) . .
N4 C21 C22 C23 0.6(7) . .
C21 C22 C23 C24 -2.4(6) . .
C21 C22 C23 C26 177.7(4) . .
C22 C23 C24 C25 2.7(7) . .
C26 C23 C24 C25 -177.5(4) . .
C23 C24 C25 N4 -1.2(8) . .
C24 C23 C26 C7 -129.8(4) . .
C22 C23 C26 C7 50.1(5) . .
C24 C23 C26 C27 125.8(4) . .
C22 C23 C26 C27 -54.4(5) . .
C10 C7 C26 C23 97.0(4) . .
C6 C7 C26 C23 -140.7(3) . .
C10 C7 C26 C27 -141.1(3) . .
C6 C7 C26 C27 -18.8(2) . .
C23 C26 C27 C30 -97.0(4) . .
C7 C26 C27 C30 140.7(3) . .
C23 C26 C27 C6 141.2(3) . .
C7 C26 C27 C6 18.9(2) . .
C3 C6 C27 C30 -28.1(5) . .
C7 C6 C27 C30 -144.5(3) . .
C3 C6 C27 C26 97.8(3) . .
C7 C6 C27 C26 -18.6(3) . .
N3 C28 C29 C30 -2.6(7) . .
C28 C29 C30 C31 4.9(6) . .
C28 C29 C30 C27 -171.7(4) . .
C26 C27 C30 C29 -0.2(6) . .
C6 C27 C30 C29 108.0(5) . .
C26 C27 C30 C31 -176.8(4) . .
C6 C27 C30 C31 -68.7(5) . .
C29 C30 C31 C32 -3.5(6) . .
C27 C30 C31 C32 173.3(4) . .
C30 C31 C32 N3 -0.5(7) . .
C39 C34 C35 C36 1.5(8) . .
C40 C34 C35 C36 178.5(6) . .
C34 C35 C36 C37 -2.2(10) . .
C35 C36 C37 C38 0.1(10) . .
C36 C37 C38 C39 2.6(8) . .
C36 C37 C38 C33 -175.0(5) . .
N3 C33 C38 C39 -57.2(7) . .
N3 C33 C38 C37 120.4(6) . .
C35 C34 C39 C38 1.3(7) . .
C40 C34 C39 C38 -175.9(5) . .
C37 C38 C39 C34 -3.3(7) . .
C33 C38 C39 C34 174.3(4) . .
Cd1 O1 C40 O2 -13.0(9) . .
Cd1 O1 C40 C34 161.7(6) . .
Cd1 O2 C40 O1 12.1(8) . .
Cd1 O2 C40 C34 -162.6(7) . .
C35 C34 C40 O1 146.4(7) . .
C39 C34 C40 O1 -36.5(10) . .
C35 C34 C40 O2 -39.0(10) . .
C39 C34 C40 O2 138.0(7) . .
C9 C8 N1 C12 0.2(8) . .
C9 C8 N1 C13 174.1(5) . .
C11 C12 N1 C8 -1.0(7) . .
C11 C12 N1 C13 -175.0(5) . .
C16 C13 N1 C8 -107.4(6) . .
C16 C13 N1 C12 66.5(6) . .
C4 C5 N2 C1 -2.0(6) . .
C4 C5 N2 Cd1 179.2(3) . .
C2 C1 N2 C5 1.4(6) . .
C2 C1 N2 Cd1 -179.9(4) . .
N4 Cd1 N2 C5 -175.7(11) 4_465 .
O1 Cd1 N2 C5 -96.9(3) . .
O4 Cd1 N2 C5 147.7(4) . .
O3 Cd1 N2 C5 95.6(3) . .
O2 Cd1 N2 C5 -146.8(3) . .
Cl1A Cd1 N2 C5 -7.0(5) . .
Cl1 Cd1 N2 C5 3.0(5) . .
N4 Cd1 N2 C1 5.7(15) 4_465 .
O1 Cd1 N2 C1 84.4(4) . .
O4 Cd1 N2 C1 -30.9(5) . .
O3 Cd1 N2 C1 -83.1(4) . .
O2 Cd1 N2 C1 34.5(3) . .
Cl1A Cd1 N2 C1 174.3(6) . .
Cl1 Cd1 N2 C1 -175.7(6) . .
C31 C32 N3 C28 3.1(7) . .
C31 C32 N3 C33 -173.3(4) . .
C29 C28 N3 C32 -1.6(7) . .
C29 C28 N3 C33 174.7(4) . .
C38 C33 N3 C32 126.8(5) . .
C38 C33 N3 C28 -49.5(6) . .
C24 C25 N4 C21 -0.7(7) . .
C24 C25 N4 Cd1 177.7(4) . 4_666
C22 C21 N4 C25 1.0(6) . .
C22 C21 N4 Cd1 -177.4(3) . 4_666
